data_7105787
loop_
_publ_author_name
'Nikolaos Tsoureas'
'Yu-Ying Kuo'
'Mairi Haddow'
'Gareth Owen'

_publ_section_title
;
Double addition of H2 to transition metal&#x0096;borane complexes: 
a &#x0091;hydride shuttle&#x0092; process between boron and 
transition metal centres
;
_journal_name_full Chem.Commun.
_journal_page_first 484
_journal_paper_doi 10.1039/c0cc02245d
_journal_volume 47
_journal_year 2011
_chemical_formula_moiety 'C49 H36 B2 N14 Rh2, 2(C6 H6)'
_chemical_formula_sum 'C61 H48 B2 N14 Rh2'
_chemical_formula_weight 1204.57
_chemical_name_systematic
;
?
;
_space_group_IT_number 2
_symmetry_cell_setting triclinic
_symmetry_space_group_name_Hall '-P 1'
_symmetry_space_group_name_H-M 'P -1'
_atom_sites_solution_hydrogens geom
_atom_sites_solution_primary direct
_atom_sites_solution_secondary difmap
_audit_creation_method SHELXL-97
_cell_angle_alpha 93.813(2)
_cell_angle_beta 100.089(2)
_cell_angle_gamma 111.872(2)
_cell_formula_units_Z 2
_cell_length_a 11.5334(5)
_cell_length_b 15.3688(6)
_cell_length_c 15.8442(6)
_cell_measurement_reflns_used 9977
_cell_measurement_temperature 100(2)
_cell_measurement_theta_max 31.38
_cell_measurement_theta_min 2.82
_cell_volume 2539.18(18)
_computing_cell_refinement 'Bruker Apex II'
_computing_data_collection 'Bruker Apex II'
_computing_data_reduction 'Bruker SAINT'
_computing_molecular_graphics 'Bruker ShelXTL'
_computing_publication_material 'Bruker ShelXTL'
_computing_structure_refinement 'SHELXL-97 (Sheldrick, 2008)'
_computing_structure_solution 'SHELXS-97 (Sheldrick, 2008)'
_diffrn_ambient_temperature 100(2)
_diffrn_measured_fraction_theta_full 0.996
_diffrn_measured_fraction_theta_max 0.996
_diffrn_measurement_device_type 'CCD area detector'
_diffrn_measurement_method 'phi and omega scans'
_diffrn_radiation_monochromator graphite
_diffrn_radiation_source 'fine-focus sealed tube'
_diffrn_radiation_type MoK\a
_diffrn_radiation_wavelength 0.71073
_diffrn_reflns_av_R_equivalents 0.0541
_diffrn_reflns_av_sigmaI/netI 0.0620
_diffrn_reflns_limit_h_max 19
_diffrn_reflns_limit_h_min -19
_diffrn_reflns_limit_k_max 23
_diffrn_reflns_limit_k_min -25
_diffrn_reflns_limit_l_max 25
_diffrn_reflns_limit_l_min -26
_diffrn_reflns_number 81749
_diffrn_reflns_theta_full 36.32
_diffrn_reflns_theta_max 36.32
_diffrn_reflns_theta_min 1.81
_exptl_absorpt_coefficient_mu 0.709
_exptl_absorpt_correction_T_max 1.0000
_exptl_absorpt_correction_T_min 0.8264
_exptl_absorpt_correction_type analytical
_exptl_absorpt_process_details 'SADABS V2008/1'
_exptl_crystal_colour yellow
_exptl_crystal_density_diffrn 1.576
_exptl_crystal_density_method 'not measured'
_exptl_crystal_description plate
_exptl_crystal_F_000 1224
_exptl_crystal_size_max 0.19
_exptl_crystal_size_mid 0.11
_exptl_crystal_size_min 0.03
_refine_diff_density_max 1.099
_refine_diff_density_min -0.827
_refine_diff_density_rms 0.117
_refine_ls_extinction_method none
_refine_ls_goodness_of_fit_ref 1.003
_refine_ls_hydrogen_treatment mixed
_refine_ls_matrix_type full
_refine_ls_number_parameters 752
_refine_ls_number_reflns 24532
_refine_ls_number_restraints 162
_refine_ls_restrained_S_all 1.000
_refine_ls_R_factor_all 0.0710
_refine_ls_R_factor_gt 0.0401
_refine_ls_shift/su_max 0.006
_refine_ls_shift/su_mean 0.000
_refine_ls_structure_factor_coef Fsqd
_refine_ls_weighting_details 'calc w=1/[\s^2^(Fo^2^)+(0.0384P)^2^+0.6313P] where P=(Fo^2^+2Fc^2^)/3'
_refine_ls_weighting_scheme calc
_refine_ls_wR_factor_gt 0.0814
_refine_ls_wR_factor_ref 0.0932
_reflns_number_gt 17403
_reflns_number_total 24532
_reflns_threshold_expression >2sigma(I)
_cod_data_source_file C0CC02245D.TXT
_cod_data_source_block Complex_5'
_cod_original_cell_volume 2539.17(18)
_cod_original_sg_symbol_Hall -P1
_cod_original_sg_symbol_H-M P-1
_cod_database_code 7105787

loop_
_symmetry_equiv_pos_as_xyz
'x, y, z'
'-x, -y, -z'

loop_
_atom_site_label
_atom_site_type_symbol
_atom_site_fract_x
_atom_site_fract_y
_atom_site_fract_z
_atom_site_U_iso_or_equiv
_atom_site_adp_type
_atom_site_occupancy
_atom_site_symmetry_multiplicity
_atom_site_calc_flag
_atom_site_refinement_flags
_atom_site_disorder_assembly
_atom_site_disorder_group
Rh1 Rh 1.104082(12) 0.324251(10) 0.256504(8) 0.01460(3) Uani 1 1 d . A .
H1 H 1.040(2) 0.2261(15) 0.1915(13) 0.018 Uiso 1 1 d . . .
Rh2 Rh 0.886474(12) 0.156299(9) 0.170058(8) 0.01332(3) Uani 1 1 d . A .
N1 N 0.64761(14) 0.14689(11) 0.21078(9) 0.0176(3) Uani 1 1 d . A .
N2 N 0.70588(14) 0.04694(11) 0.12462(9) 0.0170(3) Uani 1 1 d . A .
N3 N 0.74858(14) 0.27509(10) 0.12356(9) 0.0163(3) Uani 1 1 d . A .
N4 N 0.86849(14) 0.20951(10) 0.05525(9) 0.0157(3) Uani 1 1 d . A .
N5 N 0.81709(15) 0.30182(11) 0.28639(9) 0.0170(3) Uani 1 1 d . A .
N6 N 0.91806(15) 0.45179(11) 0.23555(10) 0.0204(3) Uani 1 1 d . A .
N7 N 1.36932(15) 0.35387(11) 0.31365(9) 0.0186(3) Uani 1 1 d . A .
N8 N 1.24934(15) 0.44779(11) 0.32769(9) 0.0178(3) Uani 1 1 d . A .
N9 N 1.26881(14) 0.28622(11) 0.15404(9) 0.0165(3) Uani 1 1 d . A .
N10 N 1.14063(14) 0.37540(10) 0.14378(9) 0.0155(3) Uani 1 1 d . A .
N11 N 1.23265(15) 0.17760(11) 0.26971(9) 0.0179(3) Uani 1 1 d . A .
N12 N 1.07196(16) 0.08257(12) 0.14351(10) 0.0203(3) Uani 1 1 d . A .
N13 N 0.90431(15) 0.11456(11) 0.28967(9) 0.0177(3) Uani 1 1 d . . .
N14 N 1.06989(15) 0.26143(12) 0.36412(9) 0.0193(3) Uani 1 1 d . . .
B1 B 0.77216(19) 0.23058(14) 0.20530(12) 0.0161(3) Uani 1 1 d . . .
B2 B 1.25551(19) 0.27674(15) 0.24865(12) 0.0174(3) Uani 1 1 d . . .
C1 C 0.61773(17) 0.06474(12) 0.15891(11) 0.0166(3) Uani 1 1 d . . .
C2 C 0.53334(18) 0.14187(14) 0.23175(12) 0.0220(3) Uani 1 1 d . . .
H2 H 0.5249 0.1906 0.2671 0.026 Uiso 1 1 calc R A .
C3 C 0.43470(18) 0.05807(14) 0.19508(13) 0.0235(4) Uani 1 1 d . A .
H3 H 0.3484 0.0381 0.2009 0.028 Uiso 1 1 calc R . .
C4 C 0.48751(17) 0.00639(13) 0.14616(11) 0.0195(3) Uani 1 1 d . A .
C5 C 0.44594(19) -0.07891(14) 0.09129(12) 0.0237(4) Uani 1 1 d . . .
H5 H 0.3591 -0.1222 0.0796 0.028 Uiso 1 1 calc R A .
C6 C 0.5350(2) -0.09876(14) 0.05428(12) 0.0239(4) Uani 1 1 d . A .
H6 H 0.5088 -0.1565 0.0166 0.029 Uiso 1 1 calc R . .
C7 C 0.66257(18) -0.03544(13) 0.07142(11) 0.0198(3) Uani 1 1 d . . .
H7 H 0.7210 -0.0512 0.0445 0.024 Uiso 1 1 calc R A .
C8 C 0.79765(16) 0.26184(12) 0.05504(10) 0.0161(3) Uani 1 1 d . . .
C9 C 0.67747(17) 0.32835(13) 0.09956(12) 0.0197(3) Uani 1 1 d . . .
H9 H 0.6319 0.3484 0.1357 0.024 Uiso 1 1 calc R A .
C10 C 0.68143(18) 0.34833(13) 0.01702(12) 0.0216(3) Uani 1 1 d . A .
H10 H 0.6394 0.3831 -0.0137 0.026 Uiso 1 1 calc R . .
C11 C 0.76142(18) 0.30672(13) -0.01418(11) 0.0193(3) Uani 1 1 d . A .
C12 C 0.80823(18) 0.29790(14) -0.08824(11) 0.0224(4) Uani 1 1 d . . .
H12 H 0.7895 0.3271 -0.1369 0.027 Uiso 1 1 calc R A .
C13 C 0.88321(19) 0.24503(14) -0.08862(11) 0.0223(4) Uani 1 1 d . A .
H13 H 0.9162 0.2382 -0.1385 0.027 Uiso 1 1 calc R . .
C14 C 0.91136(17) 0.20151(13) -0.01731(11) 0.0190(3) Uani 1 1 d . . .
H14 H 0.9621 0.1654 -0.0203 0.023 Uiso 1 1 calc R A .
C15 C 0.87439(17) 0.40022(12) 0.29634(11) 0.0172(3) Uani 1 1 d . . .
C16 C 0.79062(19) 0.27876(14) 0.36589(11) 0.0213(3) Uani 1 1 d . . .
H16 H 0.7534 0.2157 0.3778 0.026 Uiso 1 1 calc R A .
C17 C 0.82427(19) 0.35719(15) 0.42489(11) 0.0247(4) Uani 1 1 d . A .
H17 H 0.8141 0.3586 0.4831 0.030 Uiso 1 1 calc R . .
C18 C 0.87780(18) 0.43681(14) 0.38213(11) 0.0214(4) Uani 1 1 d . A .
C19 C 0.92619(19) 0.53501(15) 0.40338(13) 0.0263(4) Uani 1 1 d . . .
H19 H 0.9299 0.5636 0.4594 0.032 Uiso 1 1 calc R A .
C20 C 0.96859(19) 0.58951(14) 0.34055(14) 0.0279(4) Uani 1 1 d . A .
H20 H 1.0010 0.6567 0.3527 0.033 Uiso 1 1 calc R . .
C21 C 0.96373(19) 0.54591(14) 0.25938(13) 0.0248(4) Uani 1 1 d . . .
H21 H 0.9949 0.5855 0.2180 0.030 Uiso 1 1 calc R A .
C22 C 1.36024(17) 0.43640(13) 0.34173(11) 0.0176(3) Uani 1 1 d . . .
C23 C 1.49879(18) 0.37030(14) 0.33924(12) 0.0221(4) Uani 1 1 d . . .
H23 H 1.5341 0.3252 0.3273 0.027 Uiso 1 1 calc R A .
C24 C 1.56817(19) 0.45928(15) 0.38345(12) 0.0234(4) Uani 1 1 d . A .
H24 H 1.6573 0.4858 0.4082 0.028 Uiso 1 1 calc R . .
C25 C 1.48068(17) 0.50499(13) 0.38542(11) 0.0193(3) Uani 1 1 d . A .
C26 C 1.48425(19) 0.59379(14) 0.41515(12) 0.0237(4) Uani 1 1 d . . .
H26 H 1.5622 0.6434 0.4447 0.028 Uiso 1 1 calc R A .
C27 C 1.3704(2) 0.60731(14) 0.40023(12) 0.0247(4) Uani 1 1 d . A .
H27 H 1.3702 0.6671 0.4193 0.030 Uiso 1 1 calc R . .
C28 C 1.25597(19) 0.53368(14) 0.35732(11) 0.0214(3) Uani 1 1 d . . .
H28 H 1.1795 0.5450 0.3488 0.026 Uiso 1 1 calc R A .
C29 C 1.21700(16) 0.34083(12) 0.11119(11) 0.0160(3) Uani 1 1 d . . .
C30 C 1.33712(18) 0.26066(14) 0.10027(11) 0.0204(3) Uani 1 1 d . . .
H30 H 1.3831 0.2216 0.1139 0.025 Uiso 1 1 calc R A .
C31 C 1.32958(19) 0.29925(14) 0.02480(11) 0.0214(3) Uani 1 1 d . A .
H31 H 1.3686 0.2920 -0.0218 0.026 Uiso 1 1 calc R . .
C32 C 1.25152(17) 0.35257(13) 0.02995(11) 0.0188(3) Uani 1 1 d . A .
C33 C 1.20353(18) 0.40810(14) -0.01955(12) 0.0215(3) Uani 1 1 d . . .
H33 H 1.2234 0.4200 -0.0744 0.026 Uiso 1 1 calc R A .
C34 C 1.12559(18) 0.44550(14) 0.01391(12) 0.0213(3) Uani 1 1 d . A .
H34 H 1.0923 0.4839 -0.0188 0.026 Uiso 1 1 calc R . .
C35 C 1.09485(17) 0.42826(13) 0.09422(11) 0.0188(3) Uani 1 1 d . . .
H35 H 1.0403 0.4544 0.1144 0.023 Uiso 1 1 calc R A .
C36 C 1.14148(17) 0.09290(13) 0.22347(11) 0.0182(3) Uani 1 1 d . . .
C37 C 1.27649(19) 0.15642(14) 0.35025(11) 0.0215(3) Uani 1 1 d . . .
H37 H 1.3387 0.2019 0.3958 0.026 Uiso 1 1 calc R A .
C38 C 1.2189(2) 0.06222(15) 0.35558(12) 0.0258(4) Uani 1 1 d . A .
H38 H 1.2351 0.0313 0.4035 0.031 Uiso 1 1 calc R . .
C39 C 1.12962(19) 0.01910(14) 0.27518(12) 0.0215(3) Uani 1 1 d . A .
C40 C 1.0383(2) -0.07069(15) 0.24089(14) 0.0278(4) Uani 1 1 d . . .
H40 H 1.0259 -0.1220 0.2733 0.033 Uiso 1 1 calc R A .
C41 C 0.9658(2) -0.08342(15) 0.15825(13) 0.0265(4) Uani 1 1 d . A .
H41 H 0.9027 -0.1440 0.1326 0.032 Uiso 1 1 calc R . .
C42 C 0.98666(19) -0.00597(14) 0.11305(12) 0.0225(4) Uani 1 1 d . . .
H42 H 0.9364 -0.0168 0.0561 0.027 Uiso 1 1 calc R A .
C43 C 0.98551(18) 0.17191(14) 0.36166(11) 0.0185(3) Uani 1 1 d . A .
C44A C 0.83282(19) 0.02844(14) 0.30911(12) 0.0216(3) Uani 0.506(6) 1 d PU A 1
H44A H 0.7723 -0.0234 0.2681 0.026 Uiso 0.506(6) 1 calc PR A 1
C45A C 0.8615(11) 0.0277(5) 0.3973(8) 0.0271(15) Uani 0.506(6) 1 d PU A 1
H45A H 0.8222 -0.0225 0.4279 0.032 Uiso 0.506(6) 1 calc PR A 1
C46A C 0.9608(5) 0.1164(4) 0.4330(3) 0.0210(9) Uani 0.506(6) 1 d PU A 1
C47A C 1.0353(4) 0.1620(3) 0.5142(2) 0.0260(10) Uani 0.506(6) 1 d PU A 1
H47A H 1.0250 0.1313 0.5641 0.031 Uiso 0.506(6) 1 calc PR A 1
C48A C 1.1227(8) 0.2512(6) 0.5204(4) 0.0213(12) Uani 0.506(6) 1 d PU A 1
H48A H 1.1753 0.2829 0.5754 0.026 Uiso 0.506(6) 1 calc PR A 1
C49A C 1.13781(19) 0.29885(14) 0.44700(11) 0.0215(3) Uani 0.506(6) 1 d PU A 1
H49A H 1.2002 0.3619 0.4561 0.026 Uiso 0.506(6) 1 calc PR A 1
C44B C 1.13781(19) 0.29885(14) 0.44700(11) 0.0215(3) Uani 0.494(6) 1 d PU A 2
H44B H 1.2032 0.3605 0.4640 0.026 Uiso 0.494(6) 1 calc PR A 2
C45B C 1.0980(10) 0.2351(7) 0.5007(5) 0.0304(16) Uani 0.494(6) 1 d PU A 2
H45B H 1.1291 0.2438 0.5616 0.036 Uiso 0.494(6) 1 calc PR A 2
C46B C 1.0007(5) 0.1523(4) 0.4495(3) 0.0201(9) Uani 0.494(6) 1 d PU A 2
C47B C 0.9255(4) 0.0621(3) 0.4619(3) 0.0276(10) Uani 0.494(6) 1 d PU A 2
H47B H 0.9308 0.0434 0.5179 0.033 Uiso 0.494(6) 1 calc PR A 2
C48B C 0.8430(10) 0.0001(5) 0.3906(7) 0.0233(14) Uani 0.494(6) 1 d PU A 2
H48B H 0.7924 -0.0629 0.3972 0.028 Uiso 0.494(6) 1 calc PR A 2
C49B C 0.83282(19) 0.02844(14) 0.30911(12) 0.0216(3) Uani 0.494(6) 1 d PU A 2
H49B H 0.7706 -0.0161 0.2629 0.026 Uiso 0.494(6) 1 calc PR A 2
C50 C 0.6609(2) 0.57939(17) 0.21395(14) 0.0298(4) Uani 1 1 d . . .
H50 H 0.7083 0.5403 0.2190 0.036 Uiso 1 1 calc R . .
C51 C 0.5295(2) 0.53912(17) 0.18638(14) 0.0315(5) Uani 1 1 d . . .
H51 H 0.4865 0.4723 0.1722 0.038 Uiso 1 1 calc R . .
C52 C 0.4606(2) 0.59600(18) 0.17943(14) 0.0333(5) Uani 1 1 d . . .
H52 H 0.3700 0.5682 0.1609 0.040 Uiso 1 1 calc R . .
C53 C 0.5231(3) 0.69287(19) 0.19933(16) 0.0393(5) Uani 1 1 d . . .
H53 H 0.4754 0.7318 0.1945 0.047 Uiso 1 1 calc R . .
C54 C 0.6547(3) 0.73396(18) 0.22622(16) 0.0405(6) Uani 1 1 d . . .
H54 H 0.6977 0.8009 0.2391 0.049 Uiso 1 1 calc R . .
C55 C 0.7236(2) 0.67683(18) 0.23422(15) 0.0350(5) Uani 1 1 d . . .
H55 H 0.8140 0.7045 0.2537 0.042 Uiso 1 1 calc R . .
C56 C 0.5086(3) 0.8882(3) 0.4429(2) 0.0814(14) Uani 1 1 d . . .
H56 H 0.5948 0.9080 0.4734 0.098 Uiso 1 1 calc R . .
C57 C 0.4111(4) 0.8649(2) 0.48741(18) 0.0659(10) Uani 1 1 d . . .
H57 H 0.4301 0.8713 0.5489 0.079 Uiso 1 1 calc R . .
C58 C 0.2860(3) 0.8324(2) 0.4420(2) 0.0519(7) Uani 1 1 d . . .
H58 H 0.2178 0.8155 0.4718 0.062 Uiso 1 1 calc R . .
C59 C 0.2612(3) 0.8246(2) 0.3533(2) 0.0516(7) Uani 1 1 d . . .
H59 H 0.1751 0.8005 0.3215 0.062 Uiso 1 1 calc R . .
C60 C 0.3587(3) 0.8510(2) 0.31042(17) 0.0455(6) Uani 1 1 d . . .
H60 H 0.3402 0.8469 0.2491 0.055 Uiso 1 1 calc R . .
C61 C 0.4804(3) 0.8827(3) 0.35410(18) 0.0636(10) Uani 1 1 d . . .
H61 H 0.5478 0.9015 0.3237 0.076 Uiso 1 1 calc R . .

loop_
_atom_site_aniso_label
_atom_site_aniso_U_11
_atom_site_aniso_U_22
_atom_site_aniso_U_33
_atom_site_aniso_U_23
_atom_site_aniso_U_13
_atom_site_aniso_U_12
Rh1 0.01173(6) 0.01761(6) 0.01430(5) -0.00025(4) 0.00259(4) 0.00607(5)
Rh2 0.01200(6) 0.01299(6) 0.01480(5) 0.00055(4) 0.00328(4) 0.00478(5)
N1 0.0144(6) 0.0159(7) 0.0218(6) -0.0018(5) 0.0049(5) 0.0053(5)
N2 0.0153(6) 0.0158(7) 0.0189(6) -0.0003(5) 0.0038(5) 0.0054(5)
N3 0.0159(6) 0.0152(6) 0.0173(6) -0.0010(5) 0.0020(5) 0.0068(5)
N4 0.0143(6) 0.0150(6) 0.0155(6) -0.0006(5) 0.0017(5) 0.0042(5)
N5 0.0160(7) 0.0161(7) 0.0176(6) -0.0019(5) 0.0047(5) 0.0051(5)
N6 0.0153(7) 0.0185(7) 0.0243(7) -0.0008(6) 0.0037(6) 0.0041(6)
N7 0.0158(7) 0.0199(7) 0.0202(6) -0.0005(5) 0.0014(5) 0.0089(6)
N8 0.0152(7) 0.0200(7) 0.0179(6) -0.0001(5) 0.0024(5) 0.0076(6)
N9 0.0150(6) 0.0189(7) 0.0184(6) 0.0027(5) 0.0051(5) 0.0091(6)
N10 0.0117(6) 0.0166(7) 0.0179(6) 0.0014(5) 0.0033(5) 0.0052(5)
N11 0.0179(7) 0.0201(7) 0.0170(6) 0.0023(5) 0.0031(5) 0.0092(6)
N12 0.0197(7) 0.0226(8) 0.0197(6) 0.0007(6) 0.0049(6) 0.0097(6)
N13 0.0162(7) 0.0190(7) 0.0205(6) 0.0051(5) 0.0069(5) 0.0083(6)
N14 0.0164(7) 0.0258(8) 0.0162(6) -0.0007(5) 0.0041(5) 0.0091(6)
B1 0.0156(8) 0.0156(8) 0.0172(7) -0.0006(6) 0.0038(6) 0.0065(7)
B2 0.0144(8) 0.0200(9) 0.0176(7) 0.0008(7) 0.0027(7) 0.0070(7)
C1 0.0145(7) 0.0157(7) 0.0187(7) 0.0013(6) 0.0035(6) 0.0049(6)
C2 0.0169(8) 0.0226(9) 0.0279(8) -0.0007(7) 0.0087(7) 0.0085(7)
C3 0.0154(8) 0.0227(9) 0.0323(9) 0.0023(7) 0.0087(7) 0.0061(7)
C4 0.0146(7) 0.0186(8) 0.0232(8) 0.0029(6) 0.0037(6) 0.0041(6)
C5 0.0170(8) 0.0195(9) 0.0271(8) -0.0003(7) 0.0016(7) 0.0006(7)
C6 0.0236(9) 0.0174(8) 0.0252(8) -0.0037(7) 0.0037(7) 0.0036(7)
C7 0.0211(8) 0.0173(8) 0.0207(7) 0.0003(6) 0.0061(6) 0.0069(7)
C8 0.0145(7) 0.0136(7) 0.0173(7) -0.0008(5) 0.0015(6) 0.0037(6)
C9 0.0162(8) 0.0161(8) 0.0256(8) -0.0003(6) 0.0010(6) 0.0071(6)
C10 0.0183(8) 0.0169(8) 0.0270(8) 0.0033(7) 0.0003(7) 0.0060(7)
C11 0.0171(8) 0.0176(8) 0.0209(7) 0.0035(6) 0.0014(6) 0.0052(6)
C12 0.0188(8) 0.0240(9) 0.0197(7) 0.0042(7) 0.0018(6) 0.0041(7)
C13 0.0204(9) 0.0259(9) 0.0180(7) 0.0029(7) 0.0063(6) 0.0054(7)
C14 0.0162(8) 0.0223(8) 0.0184(7) 0.0002(6) 0.0055(6) 0.0069(7)
C15 0.0142(7) 0.0163(8) 0.0197(7) -0.0042(6) 0.0013(6) 0.0065(6)
C16 0.0207(8) 0.0236(9) 0.0191(7) 0.0024(6) 0.0057(6) 0.0077(7)
C17 0.0217(9) 0.0323(10) 0.0170(7) -0.0035(7) 0.0040(7) 0.0085(8)
C18 0.0151(8) 0.0248(9) 0.0216(7) -0.0069(7) 0.0013(6) 0.0078(7)
C19 0.0184(8) 0.0266(10) 0.0291(9) -0.0136(8) -0.0014(7) 0.0090(8)
C20 0.0182(9) 0.0182(9) 0.0413(11) -0.0092(8) -0.0026(8) 0.0066(7)
C21 0.0184(8) 0.0184(8) 0.0344(9) 0.0015(7) 0.0024(7) 0.0054(7)
C22 0.0155(7) 0.0193(8) 0.0168(7) -0.0001(6) 0.0027(6) 0.0063(6)
C23 0.0173(8) 0.0267(9) 0.0241(8) 0.0013(7) 0.0021(7) 0.0121(7)
C24 0.0170(8) 0.0290(10) 0.0223(8) -0.0004(7) 0.0010(7) 0.0092(7)
C25 0.0162(8) 0.0226(9) 0.0170(7) -0.0002(6) 0.0012(6) 0.0068(7)
C26 0.0202(9) 0.0225(9) 0.0232(8) -0.0030(7) 0.0008(7) 0.0054(7)
C27 0.0244(9) 0.0213(9) 0.0269(8) -0.0033(7) 0.0036(7) 0.0091(8)
C28 0.0200(8) 0.0217(9) 0.0229(8) -0.0002(7) 0.0030(7) 0.0100(7)
C29 0.0122(7) 0.0161(7) 0.0186(7) 0.0008(6) 0.0028(6) 0.0048(6)
C30 0.0184(8) 0.0241(9) 0.0223(7) 0.0013(7) 0.0062(6) 0.0117(7)
C31 0.0207(8) 0.0262(9) 0.0213(7) 0.0023(7) 0.0098(7) 0.0114(7)
C32 0.0159(8) 0.0207(8) 0.0190(7) 0.0030(6) 0.0059(6) 0.0054(7)
C33 0.0197(8) 0.0231(9) 0.0207(7) 0.0058(7) 0.0060(7) 0.0062(7)
C34 0.0201(8) 0.0195(8) 0.0241(8) 0.0066(7) 0.0036(7) 0.0073(7)
C35 0.0153(7) 0.0161(8) 0.0236(8) 0.0018(6) 0.0027(6) 0.0053(6)
C36 0.0175(8) 0.0195(8) 0.0212(7) 0.0021(6) 0.0069(6) 0.0102(7)
C37 0.0210(9) 0.0275(9) 0.0191(7) 0.0039(7) 0.0046(6) 0.0127(8)
C38 0.0293(10) 0.0302(10) 0.0222(8) 0.0090(7) 0.0062(7) 0.0153(9)
C39 0.0239(9) 0.0221(9) 0.0240(8) 0.0053(7) 0.0096(7) 0.0127(7)
C40 0.0320(11) 0.0230(10) 0.0332(10) 0.0085(8) 0.0134(8) 0.0126(8)
C41 0.0251(10) 0.0214(9) 0.0327(9) -0.0019(7) 0.0114(8) 0.0076(8)
C42 0.0207(9) 0.0247(9) 0.0223(8) -0.0024(7) 0.0061(7) 0.0095(7)
C43 0.0177(8) 0.0259(9) 0.0166(7) 0.0051(6) 0.0068(6) 0.0121(7)
C44A 0.0213(9) 0.0193(8) 0.0246(8) 0.0059(7) 0.0056(7) 0.0075(7)
C45A 0.029(4) 0.023(3) 0.034(3) 0.015(3) 0.015(2) 0.011(3)
C46A 0.022(2) 0.028(3) 0.0194(18) 0.0073(17) 0.0091(17) 0.0134(19)
C47A 0.027(2) 0.037(2) 0.0203(16) 0.0077(15) 0.0073(14) 0.0183(18)
C48A 0.032(3) 0.032(3) 0.006(2) 0.0032(19) 0.006(2) 0.020(3)
C49A 0.0213(9) 0.0274(9) 0.0155(7) -0.0006(6) 0.0031(6) 0.0101(7)
C44B 0.0213(9) 0.0274(9) 0.0155(7) -0.0006(6) 0.0031(6) 0.0101(7)
C45B 0.035(4) 0.045(4) 0.009(3) -0.004(2) -0.001(2) 0.018(3)
C46B 0.019(2) 0.023(2) 0.021(2) 0.0043(17) 0.0073(17) 0.0093(17)
C47B 0.029(2) 0.036(2) 0.0221(17) 0.0147(16) 0.0107(15) 0.0130(18)
C48B 0.021(3) 0.024(3) 0.029(3) 0.017(3) 0.012(2) 0.008(3)
C49B 0.0213(9) 0.0193(8) 0.0246(8) 0.0059(7) 0.0056(7) 0.0075(7)
C50 0.0257(10) 0.0332(11) 0.0317(10) 0.0063(8) 0.0083(8) 0.0116(9)
C51 0.0266(10) 0.0320(11) 0.0299(9) 0.0080(8) 0.0041(8) 0.0051(9)
C52 0.0246(10) 0.0423(13) 0.0291(10) 0.0093(9) 0.0018(8) 0.0101(10)
C53 0.0391(14) 0.0419(14) 0.0413(12) 0.0052(11) 0.0052(10) 0.0223(12)
C54 0.0417(14) 0.0299(12) 0.0430(13) -0.0042(10) 0.0014(11) 0.0113(11)
C55 0.0247(11) 0.0386(13) 0.0336(10) 0.0015(9) 0.0034(9) 0.0051(9)
C56 0.0430(18) 0.113(3) 0.0397(15) 0.0051(18) 0.0000(13) -0.0190(19)
C57 0.082(3) 0.058(2) 0.0316(12) 0.0016(13) 0.0206(15) -0.0035(18)
C58 0.063(2) 0.0525(17) 0.0635(18) 0.0274(14) 0.0398(16) 0.0344(16)
C59 0.0375(14) 0.0636(19) 0.0600(17) 0.0369(15) 0.0118(13) 0.0215(14)
C60 0.0482(16) 0.0432(15) 0.0340(11) 0.0062(11) 0.0083(11) 0.0057(12)
C61 0.0394(16) 0.085(2) 0.0394(14) -0.0001(15) 0.0162(12) -0.0072(16)

loop_
_atom_type_symbol
_atom_type_description
_atom_type_scat_dispersion_real
_atom_type_scat_dispersion_imag
_atom_type_scat_source
C C 0.0033 0.0016 'International Tables Vol C Tables 4.2.6.8 and 6.1.1.4'
H H 0.0000 0.0000 'International Tables Vol C Tables 4.2.6.8 and 6.1.1.4'
B B 0.0013 0.0007 'International Tables Vol C Tables 4.2.6.8 and 6.1.1.4'
N N 0.0061 0.0033 'International Tables Vol C Tables 4.2.6.8 and 6.1.1.4'
Rh Rh -1.1178 0.9187 'International Tables Vol C Tables 4.2.6.8 and 6.1.1.4'

loop_
_geom_angle_atom_site_label_1
_geom_angle_atom_site_label_2
_geom_angle_atom_site_label_3
_geom_angle
_geom_angle_site_symmetry_1
_geom_angle_site_symmetry_3
_geom_angle_publ_flag
N14 Rh1 N10 174.26(6) . . ?
N14 Rh1 N8 93.42(6) . . ?
N10 Rh1 N8 89.96(6) . . ?
N14 Rh1 B2 91.70(7) . . ?
N10 Rh1 B2 83.96(7) . . ?
N8 Rh1 B2 85.12(7) . . ?
N14 Rh1 Rh2 82.94(4) . . ?
N10 Rh1 Rh2 94.07(4) . . ?
N8 Rh1 Rh2 173.94(4) . . ?
B2 Rh1 Rh2 99.79(5) . . ?
N14 Rh1 N6 104.39(5) . . ?
N10 Rh1 N6 80.44(5) . . ?
N8 Rh1 N6 86.26(5) . . ?
B2 Rh1 N6 162.16(6) . . ?
Rh2 Rh1 N6 89.94(3) . . ?
N14 Rh1 H1 94.2(8) . . ?
N10 Rh1 H1 81.0(8) . . ?
N8 Rh1 H1 158.0(8) . . ?
B2 Rh1 H1 74.1(8) . . ?
Rh2 Rh1 H1 27.8(8) . . ?
N6 Rh1 H1 111.6(8) . . ?
N13 Rh2 N4 174.74(6) . . ?
N13 Rh2 N2 92.48(6) . . ?
N4 Rh2 N2 89.76(6) . . ?
N13 Rh2 B1 90.66(7) . . ?
N4 Rh2 B1 84.95(7) . . ?
N2 Rh2 B1 81.85(7) . . ?
N13 Rh2 N12 86.07(5) . . ?
N4 Rh2 N12 97.80(5) . . ?
N2 Rh2 N12 107.31(5) . . ?
B1 Rh2 N12 170.38(6) . . ?
N13 Rh2 Rh1 83.09(4) . . ?
N4 Rh2 Rh1 93.67(4) . . ?
N2 Rh2 Rh1 166.68(4) . . ?
B1 Rh2 Rh1 85.63(5) . . ?
N12 Rh2 Rh1 84.99(3) . . ?
N13 Rh2 H1 91.0(7) . . ?
N4 Rh2 H1 87.9(7) . . ?
N2 Rh2 H1 166.2(7) . . ?
B1 Rh2 H1 111.4(8) . . ?
N12 Rh2 H1 59.7(8) . . ?
Rh1 Rh2 H1 27.1(7) . . ?
C1 N1 C2 105.34(15) . . ?
C1 N1 B1 116.70(14) . . ?
C2 N1 B1 133.34(15) . . ?
C1 N2 C7 115.31(16) . . ?
C1 N2 Rh2 110.63(11) . . ?
C7 N2 Rh2 134.04(13) . . ?
C8 N3 C9 106.10(15) . . ?
C8 N3 B1 120.78(14) . . ?
C9 N3 B1 133.06(15) . . ?
C8 N4 C14 115.86(15) . . ?
C8 N4 Rh2 110.86(11) . . ?
C14 N4 Rh2 133.28(13) . . ?
C16 N5 C15 106.28(14) . . ?
C16 N5 B1 123.66(15) . . ?
C15 N5 B1 129.53(15) . . ?
C15 N6 C21 114.70(16) . . ?
C15 N6 Rh1 78.95(10) . . ?
C21 N6 Rh1 123.37(12) . . ?
C22 N7 C23 105.28(15) . . ?
C22 N7 B2 119.70(15) . . ?
C23 N7 B2 133.31(15) . . ?
C22 N8 C28 115.60(16) . . ?
C22 N8 Rh1 109.51(12) . . ?
C28 N8 Rh1 134.80(13) . . ?
C29 N9 C30 106.15(14) . . ?
C29 N9 B2 118.11(14) . . ?
C30 N9 B2 135.20(15) . . ?
C29 N10 C35 115.90(15) . . ?
C29 N10 Rh1 110.91(11) . . ?
C35 N10 Rh1 132.88(12) . . ?
C36 N11 C37 105.95(15) . . ?
C36 N11 B2 127.29(14) . . ?
C37 N11 B2 124.89(15) . . ?
C36 N12 C42 114.49(16) . . ?
C36 N12 Rh2 103.63(11) . . ?
C42 N12 Rh2 95.16(11) . . ?
C43 N13 C44A 110.92(15) . . ?
C43 N13 Rh2 123.64(12) . . ?
C44A N13 Rh2 125.36(12) . . ?
C43 N14 C49A 110.39(16) . . ?
C43 N14 Rh1 123.85(11) . . ?
C49A N14 Rh1 125.38(14) . . ?
N5 B1 N3 111.89(14) . . ?
N5 B1 N1 109.67(14) . . ?
N3 B1 N1 109.70(14) . . ?
N5 B1 Rh2 121.71(13) . . ?
N3 B1 Rh2 101.66(11) . . ?
N1 B1 Rh2 101.29(11) . . ?
N11 B2 N9 112.45(14) . . ?
N11 B2 N7 112.50(14) . . ?
N9 B2 N7 111.70(15) . . ?
N11 B2 Rh1 115.95(13) . . ?
N9 B2 Rh1 101.93(11) . . ?
N7 B2 Rh1 101.42(11) . . ?
N2 C1 N1 121.29(16) . . ?
N2 C1 C4 127.02(16) . . ?
N1 C1 C4 111.67(16) . . ?
C3 C2 N1 111.55(16) . . ?
C3 C2 H2 124.2 . . ?
N1 C2 H2 124.2 . . ?
C2 C3 C4 106.23(17) . . ?
C2 C3 H3 126.9 . . ?
C4 C3 H3 126.9 . . ?
C5 C4 C1 116.22(17) . . ?
C5 C4 C3 138.55(18) . . ?
C1 C4 C3 105.20(16) . . ?
C6 C5 C4 117.95(18) . . ?
C6 C5 H5 121.0 . . ?
C4 C5 H5 121.0 . . ?
C5 C6 C7 121.10(17) . . ?
C5 C6 H6 119.5 . . ?
C7 C6 H6 119.5 . . ?
N2 C7 C6 122.39(17) . . ?
N2 C7 H7 118.8 . . ?
C6 C7 H7 118.8 . . ?
N4 C8 N3 121.75(15) . . ?
N4 C8 C11 126.67(16) . . ?
N3 C8 C11 111.55(16) . . ?
C10 C9 N3 111.20(16) . . ?
C10 C9 H9 124.4 . . ?
N3 C9 H9 124.4 . . ?
C9 C10 C11 106.79(16) . . ?
C9 C10 H10 126.6 . . ?
C11 C10 H10 126.6 . . ?
C12 C11 C8 116.13(17) . . ?
C12 C11 C10 139.52(17) . . ?
C8 C11 C10 104.34(16) . . ?
C13 C12 C11 117.88(17) . . ?
C13 C12 H12 121.1 . . ?
C11 C12 H12 121.1 . . ?
C12 C13 C14 121.62(17) . . ?
C12 C13 H13 119.2 . . ?
C14 C13 H13 119.2 . . ?
N4 C14 C13 121.80(17) . . ?
N4 C14 H14 119.1 . . ?
C13 C14 H14 119.1 . . ?
N6 C15 N5 125.79(15) . . ?
N6 C15 C18 125.69(16) . . ?
N5 C15 C18 108.51(16) . . ?
C17 C16 N5 111.98(17) . . ?
C17 C16 H16 124.0 . . ?
N5 C16 H16 124.0 . . ?
C16 C17 C18 106.48(16) . . ?
C16 C17 H17 126.8 . . ?
C18 C17 H17 126.8 . . ?
C19 C18 C15 117.14(18) . . ?
C19 C18 C17 136.14(17) . . ?
C15 C18 C17 106.70(16) . . ?
C20 C19 C18 117.95(17) . . ?
C20 C19 H19 121.0 . . ?
C18 C19 H19 121.0 . . ?
C19 C20 C21 119.91(18) . . ?
C19 C20 H20 120.0 . . ?
C21 C20 H20 120.0 . . ?
N6 C21 C20 124.5(2) . . ?
N6 C21 H21 117.7 . . ?
C20 C21 H21 117.7 . . ?
N8 C22 N7 122.42(16) . . ?
N8 C22 C25 126.28(17) . . ?
N7 C22 C25 111.30(16) . . ?
C24 C23 N7 111.54(17) . . ?
C24 C23 H23 124.2 . . ?
N7 C23 H23 124.2 . . ?
C23 C24 C25 106.77(17) . . ?
C23 C24 H24 126.6 . . ?
C25 C24 H24 126.6 . . ?
C26 C25 C22 116.62(17) . . ?
C26 C25 C24 138.27(18) . . ?
C22 C25 C24 105.09(16) . . ?
C27 C26 C25 117.92(18) . . ?
C27 C26 H26 121.0 . . ?
C25 C26 H26 121.0 . . ?
C26 C27 C28 120.61(18) . . ?
C26 C27 H27 119.7 . . ?
C28 C27 H27 119.7 . . ?
N8 C28 C27 122.95(18) . . ?
N8 C28 H28 118.5 . . ?
C27 C28 H28 118.5 . . ?
N10 C29 N9 121.97(15) . . ?
N10 C29 C32 126.72(16) . . ?
N9 C29 C32 111.29(15) . . ?
C31 C30 N9 111.08(16) . . ?
C31 C30 H30 124.5 . . ?
N9 C30 H30 124.5 . . ?
C30 C31 C32 106.73(15) . . ?
C30 C31 H31 126.6 . . ?
C32 C31 H31 126.6 . . ?
C33 C32 C29 116.06(17) . . ?
C33 C32 C31 139.20(17) . . ?
C29 C32 C31 104.74(15) . . ?
C34 C33 C32 117.87(17) . . ?
C34 C33 H33 121.1 . . ?
C32 C33 H33 121.1 . . ?
C33 C34 C35 121.81(17) . . ?
C33 C34 H34 119.1 . . ?
C35 C34 H34 119.1 . . ?
N10 C35 C34 121.62(17) . . ?
N10 C35 H35 119.2 . . ?
C34 C35 H35 119.2 . . ?
N12 C36 N11 125.31(17) . . ?
N12 C36 C39 125.15(17) . . ?
N11 C36 C39 109.51(15) . . ?
C38 C37 N11 111.63(17) . . ?
C38 C37 H37 124.2 . . ?
N11 C37 H37 124.2 . . ?
C37 C38 C39 106.81(17) . . ?
C37 C38 H38 126.6 . . ?
C39 C38 H38 126.6 . . ?
C40 C39 C36 117.81(17) . . ?
C40 C39 C38 136.06(18) . . ?
C36 C39 C38 106.08(17) . . ?
C41 C40 C39 118.21(19) . . ?
C41 C40 H40 120.9 . . ?
C39 C40 H40 120.9 . . ?
C40 C41 C42 119.02(19) . . ?
C40 C41 H41 120.5 . . ?
C42 C41 H41 120.5 . . ?
N12 C42 C41 125.31(18) . . ?
N12 C42 H42 117.3 . . ?
C41 C42 H42 117.3 . . ?
N14 C43 N13 125.50(15) . . ?
N14 C43 C46B 106.0(3) . . ?
N13 C43 C46B 128.5(3) . . ?
N14 C43 C46A 128.9(3) . . ?
N13 C43 C46A 105.6(3) . . ?
C46B C43 C46A 22.94(19) . . ?
N13 C44A C45A 109.9(3) . . ?
N13 C44A H44A 125.1 . . ?
C45A C44A H44A 125.1 . . ?
C44A C45A C46A 106.4(7) . . ?
C44A C45A H45A 126.8 . . ?
C46A C45A H45A 126.8 . . ?
C47A C46A C45A 137.4(6) . . ?
C47A C46A C43 115.4(4) . . ?
C45A C46A C43 107.1(6) . . ?
C48A C47A C46A 118.2(5) . . ?
C48A C47A H47A 120.9 . . ?
C46A C47A H47A 120.9 . . ?
C47A C48A C49A 121.7(5) . . ?
C47A C48A H48A 119.2 . . ?
C49A C48A H48A 119.2 . . ?
N14 C49A C48A 125.3(3) . . ?
N14 C49A H49A 117.3 . . ?
C48A C49A H49A 117.3 . . ?
C46B C45B H45B 126.4 . . ?
C47B C46B C45B 137.4(6) . . ?
C47B C46B C43 115.9(4) . . ?
C45B C46B C43 106.6(5) . . ?
C48B C47B C46B 118.1(5) . . ?
C48B C47B H47B 121.0 . . ?
C46B C47B H47B 121.0 . . ?
C47B C48B H48B 119.6 . . ?
C51 C50 C55 119.9(2) . . ?
C51 C50 H50 120.0 . . ?
C55 C50 H50 120.0 . . ?
C50 C51 C52 120.0(2) . . ?
C50 C51 H51 120.0 . . ?
C52 C51 H51 120.0 . . ?
C53 C52 C51 120.0(2) . . ?
C53 C52 H52 120.0 . . ?
C51 C52 H52 120.0 . . ?
C52 C53 C54 120.5(2) . . ?
C52 C53 H53 119.8 . . ?
C54 C53 H53 119.8 . . ?
C53 C54 C55 119.5(2) . . ?
C53 C54 H54 120.3 . . ?
C55 C54 H54 120.3 . . ?
C54 C55 C50 120.1(2) . . ?
C54 C55 H55 119.9 . . ?
C50 C55 H55 119.9 . . ?
C61 C56 C57 119.8(3) . . ?
C61 C56 H56 120.1 . . ?
C57 C56 H56 120.1 . . ?
C58 C57 C56 119.5(3) . . ?
C58 C57 H57 120.3 . . ?
C56 C57 H57 120.3 . . ?
C59 C58 C57 119.2(3) . . ?
C59 C58 H58 120.4 . . ?
C57 C58 H58 120.4 . . ?
C60 C59 C58 120.6(3) . . ?
C60 C59 H59 119.7 . . ?
C58 C59 H59 119.7 . . ?
C61 C60 C59 120.5(3) . . ?
C61 C60 H60 119.8 . . ?
C59 C60 H60 119.8 . . ?
C60 C61 C56 120.4(3) . . ?
C60 C61 H61 119.8 . . ?
C56 C61 H61 119.8 . . ?

loop_
_geom_bond_atom_site_label_1
_geom_bond_atom_site_label_2
_geom_bond_distance
_geom_bond_site_symmetry_2
_geom_bond_publ_flag
Rh1 N14 2.0410(15) . ?
Rh1 N10 2.0467(14) . ?
Rh1 N8 2.0897(15) . ?
Rh1 B2 2.148(2) . ?
Rh1 Rh2 2.8873(2) . ?
Rh1 N6 3.3949(16) . ?
Rh1 H1 1.61(2) . ?
Rh2 N13 2.0418(14) . ?
Rh2 N4 2.0525(14) . ?
Rh2 N2 2.0945(15) . ?
Rh2 B1 2.1559(19) . ?
Rh2 N12 2.8452(16) . ?
Rh2 H1 1.65(2) . ?
N1 C1 1.352(2) . ?
N1 C2 1.391(2) . ?
N1 B1 1.552(3) . ?
N2 C1 1.336(2) . ?
N2 C7 1.343(2) . ?
N3 C8 1.346(2) . ?
N3 C9 1.386(2) . ?
N3 B1 1.534(2) . ?
N4 C8 1.343(2) . ?
N4 C14 1.344(2) . ?
N5 C16 1.385(2) . ?
N5 C15 1.391(2) . ?
N5 B1 1.508(2) . ?
N6 C15 1.336(2) . ?
N6 C21 1.343(2) . ?
N7 C22 1.363(2) . ?
N7 C23 1.397(2) . ?
N7 B2 1.547(2) . ?
N8 C22 1.337(2) . ?
N8 C28 1.341(2) . ?
N9 C29 1.353(2) . ?
N9 C30 1.386(2) . ?
N9 B2 1.544(2) . ?
N10 C29 1.340(2) . ?
N10 C35 1.347(2) . ?
N11 C36 1.386(2) . ?
N11 C37 1.394(2) . ?
N11 B2 1.517(3) . ?
N12 C36 1.340(2) . ?
N12 C42 1.342(3) . ?
N13 C43 1.354(2) . ?
N13 C44A 1.363(2) . ?
N14 C43 1.350(2) . ?
N14 C49A 1.368(2) . ?
C1 C4 1.402(2) . ?
C2 C3 1.367(3) . ?
C2 H2 0.9500 . ?
C3 C4 1.431(3) . ?
C3 H3 0.9500 . ?
C4 C5 1.392(3) . ?
C5 C6 1.383(3) . ?
C5 H5 0.9500 . ?
C6 C7 1.394(3) . ?
C6 H6 0.9500 . ?
C7 H7 0.9500 . ?
C8 C11 1.417(2) . ?
C9 C10 1.368(3) . ?
C9 H9 0.9500 . ?
C10 C11 1.436(3) . ?
C10 H10 0.9500 . ?
C11 C12 1.394(3) . ?
C12 C13 1.390(3) . ?
C12 H12 0.9500 . ?
C13 C14 1.401(3) . ?
C13 H13 0.9500 . ?
C14 H14 0.9500 . ?
C15 C18 1.424(2) . ?
C16 C17 1.361(3) . ?
C16 H16 0.9500 . ?
C17 C18 1.425(3) . ?
C17 H17 0.9500 . ?
C18 C19 1.393(3) . ?
C19 C20 1.381(3) . ?
C19 H19 0.9500 . ?
C20 C21 1.392(3) . ?
C20 H20 0.9500 . ?
C21 H21 0.9500 . ?
C22 C25 1.412(2) . ?
C23 C24 1.364(3) . ?
C23 H23 0.9500 . ?
C24 C25 1.432(3) . ?
C24 H24 0.9500 . ?
C25 C26 1.397(3) . ?
C26 C27 1.387(3) . ?
C26 H26 0.9500 . ?
C27 C28 1.398(3) . ?
C27 H27 0.9500 . ?
C28 H28 0.9500 . ?
C29 C32 1.416(2) . ?
C30 C31 1.373(3) . ?
C30 H30 0.9500 . ?
C31 C32 1.434(3) . ?
C31 H31 0.9500 . ?
C32 C33 1.392(3) . ?
C33 C34 1.390(3) . ?
C33 H33 0.9500 . ?
C34 C35 1.396(3) . ?
C34 H34 0.9500 . ?
C35 H35 0.9500 . ?
C36 C39 1.422(3) . ?
C37 C38 1.365(3) . ?
C37 H37 0.9500 . ?
C38 C39 1.429(3) . ?
C38 H38 0.9500 . ?
C39 C40 1.388(3) . ?
C40 C41 1.383(3) . ?
C40 H40 0.9500 . ?
C41 C42 1.396(3) . ?
C41 H41 0.9500 . ?
C42 H42 0.9500 . ?
C43 C46B 1.439(5) . ?
C43 C46A 1.465(5) . ?
C44A C45A 1.380(12) . ?
C44A H44A 0.9500 . ?
C45A C46A 1.414(10) . ?
C45A H45A 0.9500 . ?
C46A C47A 1.389(6) . ?
C47A C48A 1.350(10) . ?
C47A H47A 0.9500 . ?
C48A C49A 1.417(8) . ?
C48A H48A 0.9500 . ?
C49A H49A 0.9500 . ?
C45B C46B 1.419(10) . ?
C45B H45B 0.9500 . ?
C46B C47B 1.383(7) . ?
C47B C48B 1.377(10) . ?
C47B H47B 0.9500 . ?
C48B H48B 0.9500 . ?
C50 C51 1.380(3) . ?
C50 C55 1.384(3) . ?
C50 H50 0.9500 . ?
C51 C52 1.382(3) . ?
C51 H51 0.9500 . ?
C52 C53 1.376(4) . ?
C52 H52 0.9500 . ?
C53 C54 1.382(4) . ?
C53 H53 0.9500 . ?
C54 C55 1.384(4) . ?
C54 H54 0.9500 . ?
C55 H55 0.9500 . ?
C56 C61 1.376(4) . ?
C56 C57 1.379(5) . ?
C56 H56 0.9500 . ?
C57 C58 1.378(5) . ?
C57 H57 0.9500 . ?
C58 C59 1.373(4) . ?
C58 H58 0.9500 . ?
C59 C60 1.362(4) . ?
C59 H59 0.9500 . ?
C60 C61 1.339(4) . ?
C60 H60 0.9500 . ?
C61 H61 0.9500 . ?

loop_
_geom_torsion_atom_site_label_1
_geom_torsion_atom_site_label_2
_geom_torsion_atom_site_label_3
_geom_torsion_atom_site_label_4
_geom_torsion
_geom_torsion_site_symmetry_1
_geom_torsion_site_symmetry_2
_geom_torsion_site_symmetry_3
_geom_torsion_site_symmetry_4
_geom_torsion_publ_flag
N14 Rh1 Rh2 N13 -7.03(6) . . . . ?
N10 Rh1 Rh2 N13 168.04(6) . . . . ?
N8 Rh1 Rh2 N13 -60.4(4) . . . . ?
B2 Rh1 Rh2 N13 83.48(7) . . . . ?
N6 Rh1 Rh2 N13 -111.55(5) . . . . ?
N14 Rh1 Rh2 N4 168.81(6) . . . . ?
N10 Rh1 Rh2 N4 -16.12(6) . . . . ?
N8 Rh1 Rh2 N4 115.4(4) . . . . ?
B2 Rh1 Rh2 N4 -100.68(7) . . . . ?
N6 Rh1 Rh2 N4 64.29(5) . . . . ?
N14 Rh1 Rh2 N2 64.17(18) . . . . ?
N10 Rh1 Rh2 N2 -120.76(18) . . . . ?
N8 Rh1 Rh2 N2 10.8(4) . . . . ?
B2 Rh1 Rh2 N2 154.68(19) . . . . ?
N6 Rh1 Rh2 N2 -40.34(18) . . . . ?
N14 Rh1 Rh2 B1 84.16(7) . . . . ?
N10 Rh1 Rh2 B1 -100.77(7) . . . . ?
N8 Rh1 Rh2 B1 30.8(4) . . . . ?
B2 Rh1 Rh2 B1 174.68(7) . . . . ?
N6 Rh1 Rh2 B1 -20.35(6) . . . . ?
N14 Rh1 Rh2 N12 -93.67(5) . . . . ?
N10 Rh1 Rh2 N12 81.40(5) . . . . ?
N8 Rh1 Rh2 N12 -147.1(4) . . . . ?
B2 Rh1 Rh2 N12 -3.16(6) . . . . ?
N6 Rh1 Rh2 N12 161.81(4) . . . . ?
N13 Rh2 N2 C1 73.38(12) . . . . ?
N4 Rh2 N2 C1 -101.86(12) . . . . ?
B1 Rh2 N2 C1 -16.93(12) . . . . ?
N12 Rh2 N2 C1 160.04(11) . . . . ?
Rh1 Rh2 N2 C1 3.2(3) . . . . ?
N13 Rh2 N2 C7 -104.96(17) . . . . ?
N4 Rh2 N2 C7 79.80(17) . . . . ?
B1 Rh2 N2 C7 164.73(18) . . . . ?
N12 Rh2 N2 C7 -18.30(18) . . . . ?
Rh1 Rh2 N2 C7 -175.12(12) . . . . ?
N13 Rh2 N4 C8 -34.0(7) . . . . ?
N2 Rh2 N4 C8 81.36(12) . . . . ?
B1 Rh2 N4 C8 -0.48(12) . . . . ?
N12 Rh2 N4 C8 -171.19(11) . . . . ?
Rh1 Rh2 N4 C8 -85.76(11) . . . . ?
N13 Rh2 N4 C14 146.8(6) . . . . ?
N2 Rh2 N4 C14 -97.87(17) . . . . ?
B1 Rh2 N4 C14 -179.71(17) . . . . ?
N12 Rh2 N4 C14 9.57(17) . . . . ?
Rh1 Rh2 N4 C14 95.01(16) . . . . ?
N14 Rh1 N6 C15 -10.57(11) . . . . ?
N10 Rh1 N6 C15 166.26(10) . . . . ?
N8 Rh1 N6 C15 -103.15(10) . . . . ?
B2 Rh1 N6 C15 -164.38(18) . . . . ?
Rh2 Rh1 N6 C15 72.12(9) . . . . ?
N14 Rh1 N6 C21 101.84(15) . . . . ?
N10 Rh1 N6 C21 -81.33(15) . . . . ?
N8 Rh1 N6 C21 9.26(15) . . . . ?
B2 Rh1 N6 C21 -52.0(3) . . . . ?
Rh2 Rh1 N6 C21 -175.47(15) . . . . ?
N14 Rh1 N8 C22 85.53(12) . . . . ?
N10 Rh1 N8 C22 -89.83(12) . . . . ?
B2 Rh1 N8 C22 -5.89(12) . . . . ?
Rh2 Rh1 N8 C22 138.5(3) . . . . ?
N6 Rh1 N8 C22 -170.25(12) . . . . ?
N14 Rh1 N8 C28 -98.23(18) . . . . ?
N10 Rh1 N8 C28 86.42(18) . . . . ?
B2 Rh1 N8 C28 170.35(18) . . . . ?
Rh2 Rh1 N8 C28 -45.3(5) . . . . ?
N6 Rh1 N8 C28 5.99(17) . . . . ?
N14 Rh1 N10 C29 -29.0(6) . . . . ?
N8 Rh1 N10 C29 97.14(12) . . . . ?
B2 Rh1 N10 C29 12.04(12) . . . . ?
Rh2 Rh1 N10 C29 -87.40(11) . . . . ?
N6 Rh1 N10 C29 -176.65(12) . . . . ?
N14 Rh1 N10 C35 144.1(5) . . . . ?
N8 Rh1 N10 C35 -89.72(16) . . . . ?
B2 Rh1 N10 C35 -174.82(17) . . . . ?
Rh2 Rh1 N10 C35 85.75(16) . . . . ?
N6 Rh1 N10 C35 -3.50(15) . . . . ?
N13 Rh2 N12 C36 -28.93(12) . . . . ?
N4 Rh2 N12 C36 147.49(12) . . . . ?
N2 Rh2 N12 C36 -120.31(12) . . . . ?
B1 Rh2 N12 C36 41.4(4) . . . . ?
Rh1 Rh2 N12 C36 54.47(12) . . . . ?
N13 Rh2 N12 C42 87.83(12) . . . . ?
N4 Rh2 N12 C42 -95.75(11) . . . . ?
N2 Rh2 N12 C42 -3.55(12) . . . . ?
B1 Rh2 N12 C42 158.2(3) . . . . ?
Rh1 Rh2 N12 C42 171.22(11) . . . . ?
N4 Rh2 N13 C43 -44.4(7) . . . . ?
N2 Rh2 N13 C43 -159.65(14) . . . . ?
B1 Rh2 N13 C43 -77.78(15) . . . . ?
N12 Rh2 N13 C43 93.16(14) . . . . ?
Rh1 Rh2 N13 C43 7.74(13) . . . . ?
N4 Rh2 N13 C44A 131.8(6) . . . . ?
N2 Rh2 N13 C44A 16.63(15) . . . . ?
B1 Rh2 N13 C44A 98.50(16) . . . . ?
N12 Rh2 N13 C44A -90.56(15) . . . . ?
Rh1 Rh2 N13 C44A -175.98(15) . . . . ?
N10 Rh1 N14 C43 -50.0(6) . . . . ?
N8 Rh1 N14 C43 -176.04(15) . . . . ?
B2 Rh1 N14 C43 -90.82(15) . . . . ?
Rh2 Rh1 N14 C43 8.84(14) . . . . ?
N6 Rh1 N14 C43 96.95(14) . . . . ?
N10 Rh1 N14 C49A 122.2(6) . . . . ?
N8 Rh1 N14 C49A -3.81(16) . . . . ?
B2 Rh1 N14 C49A 81.41(16) . . . . ?
Rh2 Rh1 N14 C49A -178.93(15) . . . . ?
N6 Rh1 N14 C49A -90.82(15) . . . . ?
C16 N5 B1 N3 149.02(17) . . . . ?
C15 N5 B1 N3 -21.4(3) . . . . ?
C16 N5 B1 N1 27.0(2) . . . . ?
C15 N5 B1 N1 -143.35(17) . . . . ?
C16 N5 B1 Rh2 -90.7(2) . . . . ?
C15 N5 B1 Rh2 98.9(2) . . . . ?
C8 N3 B1 N5 130.96(17) . . . . ?
C9 N3 B1 N5 -52.2(3) . . . . ?
C8 N3 B1 N1 -107.08(17) . . . . ?
C9 N3 B1 N1 69.7(2) . . . . ?
C8 N3 B1 Rh2 -0.44(18) . . . . ?
C9 N3 B1 Rh2 176.38(16) . . . . ?
C1 N1 B1 N5 -159.30(15) . . . . ?
C2 N1 B1 N5 48.8(3) . . . . ?
C1 N1 B1 N3 77.42(18) . . . . ?
C2 N1 B1 N3 -74.4(2) . . . . ?
C1 N1 B1 Rh2 -29.46(17) . . . . ?
C2 N1 B1 Rh2 178.68(17) . . . . ?
N13 Rh2 B1 N5 52.46(15) . . . . ?
N4 Rh2 B1 N5 -124.64(15) . . . . ?
N2 Rh2 B1 N5 144.88(15) . . . . ?
N12 Rh2 B1 N5 -17.5(5) . . . . ?
Rh1 Rh2 B1 N5 -30.56(14) . . . . ?
N13 Rh2 B1 N3 177.56(11) . . . . ?
N4 Rh2 B1 N3 0.46(11) . . . . ?
N2 Rh2 B1 N3 -90.02(11) . . . . ?
N12 Rh2 B1 N3 107.6(4) . . . . ?
Rh1 Rh2 B1 N3 94.54(10) . . . . ?
N13 Rh2 B1 N1 -69.34(11) . . . . ?
N4 Rh2 B1 N1 113.56(11) . . . . ?
N2 Rh2 B1 N1 23.07(10) . . . . ?
N12 Rh2 B1 N1 -139.3(3) . . . . ?
Rh1 Rh2 B1 N1 -152.36(10) . . . . ?
C36 N11 B2 N9 -50.8(2) . . . . ?
C37 N11 B2 N9 146.98(17) . . . . ?
C36 N11 B2 N7 -177.97(16) . . . . ?
C37 N11 B2 N7 19.8(2) . . . . ?
C36 N11 B2 Rh1 65.9(2) . . . . ?
C37 N11 B2 Rh1 -96.29(18) . . . . ?
C29 N9 B2 N11 142.05(16) . . . . ?
C30 N9 B2 N11 -47.7(3) . . . . ?
C29 N9 B2 N7 -90.36(19) . . . . ?
C30 N9 B2 N7 79.9(2) . . . . ?
C29 N9 B2 Rh1 17.21(18) . . . . ?
C30 N9 B2 Rh1 -172.52(18) . . . . ?
C22 N7 B2 N11 -139.18(16) . . . . ?
C23 N7 B2 N11 58.1(3) . . . . ?
C22 N7 B2 N9 93.26(19) . . . . ?
C23 N7 B2 N9 -69.4(3) . . . . ?
C22 N7 B2 Rh1 -14.64(19) . . . . ?
C23 N7 B2 Rh1 -177.34(17) . . . . ?
N14 Rh1 B2 N11 39.03(13) . . . . ?
N10 Rh1 B2 N11 -137.20(13) . . . . ?
N8 Rh1 B2 N11 132.33(13) . . . . ?
Rh2 Rh1 B2 N11 -44.09(12) . . . . ?
N6 Rh1 B2 N11 -166.28(12) . . . . ?
N14 Rh1 B2 N9 161.50(11) . . . . ?
N10 Rh1 B2 N9 -14.73(11) . . . . ?
N8 Rh1 B2 N9 -105.20(12) . . . . ?
Rh2 Rh1 B2 N9 78.38(11) . . . . ?
N6 Rh1 B2 N9 -43.8(3) . . . . ?
N14 Rh1 B2 N7 -83.14(12) . . . . ?
N10 Rh1 B2 N7 100.63(11) . . . . ?
N8 Rh1 B2 N7 10.15(11) . . . . ?
Rh2 Rh1 B2 N7 -166.27(10) . . . . ?
N6 Rh1 B2 N7 71.5(2) . . . . ?
C7 N2 C1 N1 -177.32(16) . . . . ?
Rh2 N2 C1 N1 4.0(2) . . . . ?
C7 N2 C1 C4 1.1(3) . . . . ?
Rh2 N2 C1 C4 -177.61(15) . . . . ?
C2 N1 C1 N2 178.22(16) . . . . ?
B1 N1 C1 N2 19.1(2) . . . . ?
C2 N1 C1 C4 -0.4(2) . . . . ?
B1 N1 C1 C4 -159.56(15) . . . . ?
C1 N1 C2 C3 0.9(2) . . . . ?
B1 N1 C2 C3 155.02(18) . . . . ?
N1 C2 C3 C4 -1.1(2) . . . . ?
N2 C1 C4 C5 -0.5(3) . . . . ?
N1 C1 C4 C5 178.02(16) . . . . ?
N2 C1 C4 C3 -178.76(17) . . . . ?
N1 C1 C4 C3 -0.2(2) . . . . ?
C2 C3 C4 C5 -176.9(2) . . . . ?
C2 C3 C4 C1 0.8(2) . . . . ?
C1 C4 C5 C6 -0.1(3) . . . . ?
C3 C4 C5 C6 177.4(2) . . . . ?
C4 C5 C6 C7 0.1(3) . . . . ?
C1 N2 C7 C6 -1.1(3) . . . . ?
Rh2 N2 C7 C6 177.23(14) . . . . ?
C5 C6 C7 N2 0.5(3) . . . . ?
C14 N4 C8 N3 179.74(16) . . . . ?
Rh2 N4 C8 N3 0.4(2) . . . . ?
C14 N4 C8 C11 1.8(3) . . . . ?
Rh2 N4 C8 C11 -177.60(14) . . . . ?
C9 N3 C8 N4 -177.50(16) . . . . ?
B1 N3 C8 N4 0.1(2) . . . . ?
C9 N3 C8 C11 0.7(2) . . . . ?
B1 N3 C8 C11 178.33(15) . . . . ?
C8 N3 C9 C10 0.1(2) . . . . ?
B1 N3 C9 C10 -177.08(17) . . . . ?
N3 C9 C10 C11 -0.9(2) . . . . ?
N4 C8 C11 C12 -2.3(3) . . . . ?
N3 C8 C11 C12 179.51(16) . . . . ?
N4 C8 C11 C10 176.90(17) . . . . ?
N3 C8 C11 C10 -1.2(2) . . . . ?
C9 C10 C11 C12 -179.8(2) . . . . ?
C9 C10 C11 C8 1.2(2) . . . . ?
C8 C11 C12 C13 1.3(3) . . . . ?
C10 C11 C12 C13 -177.6(2) . . . . ?
C11 C12 C13 C14 0.1(3) . . . . ?
C8 N4 C14 C13 -0.2(3) . . . . ?
Rh2 N4 C14 C13 179.03(13) . . . . ?
C12 C13 C14 N4 -0.7(3) . . . . ?
C21 N6 C15 N5 176.82(17) . . . . ?
Rh1 N6 C15 N5 -61.38(17) . . . . ?
C21 N6 C15 C18 -2.7(3) . . . . ?
Rh1 N6 C15 C18 119.13(18) . . . . ?
C16 N5 C15 N6 178.18(17) . . . . ?
B1 N5 C15 N6 -10.1(3) . . . . ?
C16 N5 C15 C18 -2.3(2) . . . . ?
B1 N5 C15 C18 169.42(17) . . . . ?
C15 N5 C16 C17 1.9(2) . . . . ?
B1 N5 C16 C17 -170.35(17) . . . . ?
N5 C16 C17 C18 -0.8(2) . . . . ?
N6 C15 C18 C19 2.8(3) . . . . ?
N5 C15 C18 C19 -176.81(16) . . . . ?
N6 C15 C18 C17 -178.64(18) . . . . ?
N5 C15 C18 C17 1.8(2) . . . . ?
C16 C17 C18 C19 177.6(2) . . . . ?
C16 C17 C18 C15 -0.6(2) . . . . ?
C15 C18 C19 C20 -0.8(3) . . . . ?
C17 C18 C19 C20 -178.9(2) . . . . ?
C18 C19 C20 C21 -0.9(3) . . . . ?
C15 N6 C21 C20 0.8(3) . . . . ?
Rh1 N6 C21 C20 -92.1(2) . . . . ?
C19 C20 C21 N6 1.0(3) . . . . ?
C28 N8 C22 N7 -178.44(16) . . . . ?
Rh1 N8 C22 N7 -1.4(2) . . . . ?
C28 N8 C22 C25 1.2(3) . . . . ?
Rh1 N8 C22 C25 178.20(15) . . . . ?
C23 N7 C22 N8 179.08(16) . . . . ?
B2 N7 C22 N8 12.0(3) . . . . ?
C23 N7 C22 C25 -0.6(2) . . . . ?
B2 N7 C22 C25 -167.60(15) . . . . ?
C22 N7 C23 C24 1.3(2) . . . . ?
B2 N7 C23 C24 165.74(18) . . . . ?
N7 C23 C24 C25 -1.5(2) . . . . ?
N8 C22 C25 C26 -1.4(3) . . . . ?
N7 C22 C25 C26 178.21(16) . . . . ?
N8 C22 C25 C24 -179.91(17) . . . . ?
N7 C22 C25 C24 -0.3(2) . . . . ?
C23 C24 C25 C26 -176.9(2) . . . . ?
C23 C24 C25 C22 1.0(2) . . . . ?
C22 C25 C26 C27 0.5(3) . . . . ?
C24 C25 C26 C27 178.3(2) . . . . ?
C25 C26 C27 C28 0.5(3) . . . . ?
C22 N8 C28 C27 0.0(3) . . . . ?
Rh1 N8 C28 C27 -176.09(14) . . . . ?
C26 C27 C28 N8 -0.8(3) . . . . ?
C35 N10 C29 N9 -179.61(16) . . . . ?
Rh1 N10 C29 N9 -5.2(2) . . . . ?
C35 N10 C29 C32 -1.5(3) . . . . ?
Rh1 N10 C29 C32 172.94(14) . . . . ?
C30 N9 C29 N10 177.73(16) . . . . ?
B2 N9 C29 N10 -9.4(2) . . . . ?
C30 N9 C29 C32 -0.7(2) . . . . ?
B2 N9 C29 C32 172.22(15) . . . . ?
C29 N9 C30 C31 0.5(2) . . . . ?
B2 N9 C30 C31 -170.54(19) . . . . ?
N9 C30 C31 C32 -0.2(2) . . . . ?
N10 C29 C32 C33 1.9(3) . . . . ?
N9 C29 C32 C33 -179.76(16) . . . . ?
N10 C29 C32 C31 -177.76(17) . . . . ?
N9 C29 C32 C31 0.5(2) . . . . ?
C30 C31 C32 C33 -179.8(2) . . . . ?
C30 C31 C32 C29 -0.2(2) . . . . ?
C29 C32 C33 C34 -0.9(3) . . . . ?
C31 C32 C33 C34 178.7(2) . . . . ?
C32 C33 C34 C35 -0.3(3) . . . . ?
C29 N10 C35 C34 0.0(2) . . . . ?
Rh1 N10 C35 C34 -172.85(13) . . . . ?
C33 C34 C35 N10 0.8(3) . . . . ?
C42 N12 C36 N11 -178.00(17) . . . . ?
Rh2 N12 C36 N11 -75.75(18) . . . . ?
C42 N12 C36 C39 -0.4(3) . . . . ?
Rh2 N12 C36 C39 101.80(17) . . . . ?
C37 N11 C36 N12 177.41(17) . . . . ?
B2 N11 C36 N12 12.5(3) . . . . ?
C37 N11 C36 C39 -0.5(2) . . . . ?
B2 N11 C36 C39 -165.37(17) . . . . ?
C36 N11 C37 C38 1.3(2) . . . . ?
B2 N11 C37 C38 166.70(18) . . . . ?
N11 C37 C38 C39 -1.7(2) . . . . ?
N12 C36 C39 C40 -0.6(3) . . . . ?
N11 C36 C39 C40 177.25(17) . . . . ?
N12 C36 C39 C38 -178.38(18) . . . . ?
N11 C36 C39 C38 -0.5(2) . . . . ?
C37 C38 C39 C40 -175.9(2) . . . . ?
C37 C38 C39 C36 1.3(2) . . . . ?
C36 C39 C40 C41 1.0(3) . . . . ?
C38 C39 C40 C41 177.9(2) . . . . ?
C39 C40 C41 C42 -0.3(3) . . . . ?
C36 N12 C42 C41 1.2(3) . . . . ?
Rh2 N12 C42 C41 -106.33(19) . . . . ?
C40 C41 C42 N12 -0.9(3) . . . . ?
C49A N14 C43 N13 -179.47(17) . . . . ?
Rh1 N14 C43 N13 -6.2(3) . . . . ?
C49A N14 C43 C46B 0.7(3) . . . . ?
Rh1 N14 C43 C46B 174.0(2) . . . . ?
C49A N14 C43 C46A 0.8(3) . . . . ?
Rh1 N14 C43 C46A 174.1(3) . . . . ?
C44A N13 C43 N14 179.38(17) . . . . ?
Rh2 N13 C43 N14 -3.9(3) . . . . ?
C44A N13 C43 C46B -0.9(4) . . . . ?
Rh2 N13 C43 C46B 175.9(3) . . . . ?
C44A N13 C43 C46A -0.9(3) . . . . ?
Rh2 N13 C43 C46A 175.9(2) . . . . ?
C43 N13 C44A C45A 2.6(6) . . . . ?
Rh2 N13 C44A C45A -174.1(6) . . . . ?
N13 C44A C45A C46A -3.3(10) . . . . ?
C44A C45A C46A C47A -178.4(5) . . . . ?
C44A C45A C46A C43 2.7(10) . . . . ?
N14 C43 C46A C47A -0.6(5) . . . . ?
N13 C43 C46A C47A 179.6(3) . . . . ?
C46B C43 C46A C47A -0.4(6) . . . . ?
N14 C43 C46A C45A 178.6(6) . . . . ?
N13 C43 C46A C45A -1.2(7) . . . . ?
C46B C43 C46A C45A 178.8(12) . . . . ?
C45A C46A C47A C48A -179.3(10) . . . . ?
C43 C46A C47A C48A -0.4(7) . . . . ?
C46A C47A C48A C49A 1.1(10) . . . . ?
C43 N14 C49A C48A 0.0(5) . . . . ?
Rh1 N14 C49A C48A -173.2(5) . . . . ?
C47A C48A C49A N14 -0.9(10) . . . . ?
N14 C43 C46B C47B -177.9(4) . . . . ?
N13 C43 C46B C47B 2.3(6) . . . . ?
C46A C43 C46B C47B 2.3(6) . . . . ?
N14 C43 C46B C45B -0.3(6) . . . . ?
N13 C43 C46B C45B 179.9(5) . . . . ?
C46A C43 C46B C45B 179.9(11) . . . . ?
C45B C46B C47B C48B -177.3(10) . . . . ?
C43 C46B C47B C48B -0.8(8) . . . . ?
C55 C50 C51 C52 -0.3(3) . . . . ?
C50 C51 C52 C53 0.5(3) . . . . ?
C51 C52 C53 C54 0.1(4) . . . . ?
C52 C53 C54 C55 -0.9(4) . . . . ?
C53 C54 C55 C50 1.1(4) . . . . ?
C51 C50 C55 C54 -0.5(3) . . . . ?
C61 C56 C57 C58 2.8(6) . . . . ?
C56 C57 C58 C59 -0.6(5) . . . . ?
C57 C58 C59 C60 -1.7(5) . . . . ?
C58 C59 C60 C61 1.8(5) . . . . ?
C59 C60 C61 C56 0.6(6) . . . . ?
C57 C56 C61 C60 -2.9(7) . . . . ?
